data_1560247
loop_
_publ_author_name
'Handelmann, Jens'
'Babu, Chatla Naga'
'Steinert, Henning'
'Schwarz, Christopher'
'Scherpf, Thorsten'
'Kroll, Alexander'
'Gessner, Viktoria H.'

_publ_section_title
;
 Towards the rational design of ylide-substituted phosphines for
 gold(i)-catalysis: from inactive to ppm-level catalysis
;
_journal_issue 12
_journal_name_full 'Chemical Science'
_journal_page_first 4329
_journal_page_last 4337
_journal_paper_doi 10.1039/D1SC00105A
_journal_volume 12
_journal_year 2021
_chemical_formula_moiety 'C40 H48 Au Cl P2'
_chemical_formula_sum 'C40 H48 Au Cl P2'
_chemical_formula_weight 823.14
_space_group_crystal_system monoclinic
_space_group_IT_number 14
_space_group_name_Hall '-P 2yn'
_space_group_name_H-M_alt 'P 1 21/n 1'
_atom_sites_solution_hydrogens geom
_atom_sites_solution_primary direct
_audit_creation_method SHELXL-2018/1
_audit_update_record
;
2020-02-10 deposited with the CCDC.	2021-01-29 downloaded from the CCDC.
;
_cell_angle_alpha 90
_cell_angle_beta 106.6500(10)
_cell_angle_gamma 90
_cell_formula_units_Z 4
_cell_length_a 12.0432(2)
_cell_length_b 16.7764(2)
_cell_length_c 17.8978(2)
_cell_measurement_reflns_used 18101
_cell_measurement_temperature 100.00(10)
_cell_measurement_theta_max 77.3200
_cell_measurement_theta_min 3.6470
_cell_volume 3464.49(8)
_computing_cell_refinement 'CrysAlisPro 1.171.40.20a (Rigaku OD, 2018)'
_computing_data_collection 'CrysAlisPro 1.171.40.20a (Rigaku OD, 2018)'
_computing_data_reduction 'CrysAlisPro 1.171.40.20a (Rigaku OD, 2018)'
_computing_structure_refinement 'SHELXL-2018/1 (Sheldrick, 2018)'
_computing_structure_solution 'SHELXT-2014/5 (Sheldrick, 2014)'
_diffrn_ambient_environment N~2~
_diffrn_ambient_temperature 100.00(10)
_diffrn_detector 'CCD plate'
_diffrn_detector_type HyPix
_diffrn_measured_fraction_theta_full 1.000
_diffrn_measured_fraction_theta_max 0.976
_diffrn_measurement_device 'four-circle diffractometer'
_diffrn_measurement_device_type 'XtaLAB Synergy, Dualflex, HyPix'
_diffrn_measurement_method '\w scans'
_diffrn_radiation_monochromator mirror
_diffrn_radiation_probe x-ray
_diffrn_radiation_type 'Cu K\a'
_diffrn_radiation_wavelength 1.54184
_diffrn_reflns_av_R_equivalents 0.0228
_diffrn_reflns_av_unetI/netI 0.0191
_diffrn_reflns_Laue_measured_fraction_full 1.000
_diffrn_reflns_Laue_measured_fraction_max 0.976
_diffrn_reflns_limit_h_max 15
_diffrn_reflns_limit_h_min -15
_diffrn_reflns_limit_k_max 21
_diffrn_reflns_limit_k_min -13
_diffrn_reflns_limit_l_max 22
_diffrn_reflns_limit_l_min -20
_diffrn_reflns_number 26681
_diffrn_reflns_point_group_measured_fraction_full 1.000
_diffrn_reflns_point_group_measured_fraction_max 0.976
_diffrn_reflns_theta_full 67.684
_diffrn_reflns_theta_max 77.387
_diffrn_reflns_theta_min 3.686
_diffrn_source 'micro-focus sealed X-ray tube'
_diffrn_source_type 'PhotonJet (Cu) X-ray Source'
_exptl_absorpt_coefficient_mu 9.759
_exptl_absorpt_correction_T_max 0.948
_exptl_absorpt_correction_T_min 0.444
_exptl_absorpt_correction_type gaussian
_exptl_absorpt_process_details
;
CrysAlisPro 1.171.40.20a (Rigaku Oxford Diffraction, 2018)
Numerical absorption correction based on gaussian integration over
			a multifaceted crystal model
Empirical absorption correction using spherical harmonics,
 implemented in SCALE3 ABSPACK scaling algorithm.
;
_exptl_crystal_colour colourless
_exptl_crystal_density_diffrn 1.578
_exptl_crystal_description plate
_exptl_crystal_F_000 1656
_exptl_crystal_size_max 0.108
_exptl_crystal_size_mid 0.095
_exptl_crystal_size_min 0.027
_refine_diff_density_max 0.598
_refine_diff_density_min -0.675
_refine_diff_density_rms 0.081
_refine_ls_extinction_method none
_refine_ls_goodness_of_fit_ref 1.060
_refine_ls_hydrogen_treatment constr
_refine_ls_matrix_type full
_refine_ls_number_parameters 400
_refine_ls_number_reflns 7185
_refine_ls_number_restraints 0
_refine_ls_restrained_S_all 1.060
_refine_ls_R_factor_all 0.0197
_refine_ls_R_factor_gt 0.0189
_refine_ls_shift/su_max 0.004
_refine_ls_shift/su_mean 0.000
_refine_ls_structure_factor_coef Fsqd
_refine_ls_weighting_details 'w=1/[\s^2^(Fo^2^)+(0.0270P)^2^+3.0362P] where P=(Fo^2^+2Fc^2^)/3'
_refine_ls_weighting_scheme calc
_refine_ls_wR_factor_gt 0.0490
_refine_ls_wR_factor_ref 0.0494
_reflns_Friedel_coverage 0.000
_reflns_number_gt 6947
_reflns_number_total 7185
_reflns_threshold_expression 'I > 2\s(I)'
_cod_data_source_file d1sc00105a2.cif
_cod_data_source_block ST175
_cod_depositor_comments 'Adding full bibliography for 1560241--1560250.cif.'
_cod_original_sg_symbol_H-M 'P 21/n'
_cod_database_code 1560247
_shelx_shelxl_version_number 2018/1
_shelx_space_group_comment
;
The symmetry employed for this shelxl refinement is uniquely defined
by the following loop, which should always be used as a source of
symmetry information in preference to the above space-group names.
They are only intended as comments.
;
_shelx_estimated_absorpt_t_min 0.419
_shelx_estimated_absorpt_t_max 0.779

loop_
_space_group_symop_operation_xyz
'x, y, z'
'-x+1/2, y+1/2, -z+1/2'
'-x, -y, -z'
'x-1/2, -y-1/2, z-1/2'

loop_
_atom_site_label
_atom_site_type_symbol
_atom_site_fract_x
_atom_site_fract_y
_atom_site_fract_z
_atom_site_U_iso_or_equiv
_atom_site_adp_type
_atom_site_occupancy
_atom_site_site_symmetry_order
_atom_site_calc_flag
_atom_site_refinement_flags_posn
_atom_site_refinement_flags_adp
_atom_site_refinement_flags_occupancy
_atom_site_disorder_assembly
_atom_site_disorder_group
Au1 Au 0.64212(2) 0.86965(2) 0.31123(2) 0.01255(4) Uani 1 1 d . . . . .
Cl1 Cl 0.68524(5) 0.98632(3) 0.38127(3) 0.02244(10) Uani 1 1 d . . . . .
P1 P 0.35623(4) 0.77326(3) 0.23678(3) 0.01179(9) Uani 1 1 d . . . . .
P2 P 0.61169(4) 0.75189(3) 0.24824(3) 0.01109(9) Uani 1 1 d . . . . .
C1 C 0.46685(18) 0.71643(12) 0.22373(11) 0.0136(4) Uani 1 1 d . . . . .
C2 C 0.44740(19) 0.63112(11) 0.19541(12) 0.0137(4) Uani 1 1 d . . . . .
C3 C 0.43273(18) 0.61183(13) 0.11612(12) 0.0156(4) Uani 1 1 d . . . . .
C4 C 0.44036(19) 0.53269(13) 0.09409(13) 0.0193(4) Uani 1 1 d . . . . .
H4 H 0.433184 0.520970 0.040980 0.023 Uiso 1 1 calc R U . . .
C5 C 0.4582(2) 0.47043(13) 0.14760(14) 0.0210(4) Uani 1 1 d . . . . .
C6 C 0.45922(19) 0.48861(13) 0.22328(13) 0.0192(4) Uani 1 1 d . . . . .
H6 H 0.465303 0.446472 0.259699 0.023 Uiso 1 1 calc R U . . .
C7 C 0.45159(18) 0.56722(12) 0.24781(12) 0.0155(4) Uani 1 1 d . . . . .
C8 C 0.4033(2) 0.67376(13) 0.05221(12) 0.0204(4) Uani 1 1 d . . . . .
H8A H 0.343611 0.652709 0.007118 0.031 Uiso 1 1 calc R U . . .
H8B H 0.472944 0.686799 0.036756 0.031 Uiso 1 1 calc R U . . .
H8C H 0.374304 0.721948 0.071272 0.031 Uiso 1 1 calc R U . . .
C9 C 0.4740(3) 0.38618(14) 0.12319(17) 0.0317(5) Uani 1 1 d . . . . .
H9A H 0.463645 0.349007 0.162883 0.047 Uiso 1 1 calc R U . . .
H9B H 0.552192 0.380046 0.117584 0.047 Uiso 1 1 calc R U . . .
H9C H 0.416626 0.374724 0.073225 0.047 Uiso 1 1 calc R U . . .
C10 C 0.4443(2) 0.57839(13) 0.32980(12) 0.0197(4) Uani 1 1 d . . . . .
H10A H 0.504148 0.546140 0.365738 0.030 Uiso 1 1 calc R U . . .
H10B H 0.367678 0.561557 0.332646 0.030 Uiso 1 1 calc R U . . .
H10C H 0.456277 0.634724 0.344343 0.030 Uiso 1 1 calc R U . . .
C11 C 0.28959(18) 0.84838(12) 0.16275(11) 0.0148(4) Uani 1 1 d . . . . .
C12 C 0.35614(19) 0.91353(13) 0.15207(12) 0.0179(4) Uani 1 1 d . . . . .
H12 H 0.434775 0.917890 0.182422 0.021 Uiso 1 1 calc R U . . .
C13 C 0.3077(2) 0.97176(13) 0.09735(13) 0.0221(4) Uani 1 1 d . . . . .
H13 H 0.352943 1.016249 0.090958 0.027 Uiso 1 1 calc R U . . .
C14 C 0.1931(2) 0.96518(13) 0.05181(13) 0.0219(4) Uani 1 1 d . . . . .
H14 H 0.160263 1.005052 0.014293 0.026 Uiso 1 1 calc R U . . .
C15 C 0.1268(2) 0.90037(14) 0.06123(13) 0.0225(4) Uani 1 1 d . . . . .
H15 H 0.048788 0.895429 0.029787 0.027 Uiso 1 1 calc R U . . .
C16 C 0.17485(19) 0.84270(13) 0.11685(12) 0.0188(4) Uani 1 1 d . . . . .
H16 H 0.128881 0.798810 0.123684 0.023 Uiso 1 1 calc R U . . .
C17 C 0.38878(18) 0.82933(12) 0.32741(11) 0.0143(4) Uani 1 1 d . . . . .
C18 C 0.46568(18) 0.79784(13) 0.39512(12) 0.0167(4) Uani 1 1 d . . . . .
H18 H 0.509961 0.751810 0.391774 0.020 Uiso 1 1 calc R U . . .
C19 C 0.4776(2) 0.83315(14) 0.46666(12) 0.0224(4) Uani 1 1 d . . . . .
H19 H 0.530203 0.811489 0.512253 0.027 Uiso 1 1 calc R U . . .
C20 C 0.4128(2) 0.90042(14) 0.47209(13) 0.0234(5) Uani 1 1 d . . . . .
H20 H 0.420572 0.924381 0.521412 0.028 Uiso 1 1 calc R U . . .
C21 C 0.3373(2) 0.93230(13) 0.40576(13) 0.0206(4) Uani 1 1 d . . . . .
H21 H 0.293194 0.978288 0.409574 0.025 Uiso 1 1 calc R U . . .
C22 C 0.32530(18) 0.89742(13) 0.33326(12) 0.0173(4) Uani 1 1 d . . . . .
H22 H 0.273828 0.920023 0.287734 0.021 Uiso 1 1 calc R U . . .
C23 C 0.23603(17) 0.70912(12) 0.23968(12) 0.0136(4) Uani 1 1 d . . . . .
C24 C 0.18889(18) 0.71359(12) 0.30242(12) 0.0167(4) Uani 1 1 d . . . . .
H24 H 0.220260 0.750011 0.343721 0.020 Uiso 1 1 calc R U . . .
C25 C 0.0964(2) 0.66506(13) 0.30474(13) 0.0202(4) Uani 1 1 d . . . . .
H25 H 0.064665 0.668647 0.347491 0.024 Uiso 1 1 calc R U . . .
C26 C 0.05007(19) 0.61132(13) 0.24482(13) 0.0197(4) Uani 1 1 d . . . . .
H26 H -0.012934 0.578041 0.246621 0.024 Uiso 1 1 calc R U . . .
C27 C 0.09646(18) 0.60655(13) 0.18225(13) 0.0185(4) Uani 1 1 d . . . . .
H27 H 0.065314 0.569636 0.141362 0.022 Uiso 1 1 calc R U . . .
C28 C 0.18803(18) 0.65541(13) 0.17917(12) 0.0164(4) Uani 1 1 d . . . . .
H28 H 0.218331 0.652386 0.135741 0.020 Uiso 1 1 calc R U . . .
C29 C 0.66950(17) 0.75650(12) 0.16314(11) 0.0135(4) Uani 1 1 d . . . . .
H29 H 0.653941 0.704283 0.135129 0.016 Uiso 1 1 calc R U . . .
C30 C 0.61102(19) 0.82263(12) 0.10615(11) 0.0161(4) Uani 1 1 d . . . . .
H30A H 0.526093 0.814240 0.089762 0.019 Uiso 1 1 calc R U . . .
H30B H 0.626923 0.874917 0.132714 0.019 Uiso 1 1 calc R U . . .
C31 C 0.6555(2) 0.82321(14) 0.03405(12) 0.0219(4) Uani 1 1 d . . . . .
H31A H 0.633272 0.772753 0.004929 0.026 Uiso 1 1 calc R U . . .
H31B H 0.618660 0.867631 -0.000637 0.026 Uiso 1 1 calc R U . . .
C32 C 0.7871(2) 0.83269(14) 0.05625(14) 0.0249(5) Uani 1 1 d . . . . .
H32A H 0.813627 0.827132 0.009002 0.030 Uiso 1 1 calc R U . . .
H32B H 0.808614 0.886671 0.077940 0.030 Uiso 1 1 calc R U . . .
C33 C 0.8474(2) 0.77047(15) 0.11622(15) 0.0262(5) Uani 1 1 d . . . . .
H33A H 0.931819 0.781010 0.132916 0.031 Uiso 1 1 calc R U . . .
H33B H 0.834878 0.716934 0.091995 0.031 Uiso 1 1 calc R U . . .
C34 C 0.80155(18) 0.77162(13) 0.18758(13) 0.0191(4) Uani 1 1 d . . . . .
H34A H 0.818412 0.823976 0.213919 0.023 Uiso 1 1 calc R U . . .
H34B H 0.841279 0.729999 0.224938 0.023 Uiso 1 1 calc R U . . .
C35 C 0.69703(18) 0.67226(12) 0.31067(11) 0.0153(4) Uani 1 1 d . . . . .
H35 H 0.643688 0.650195 0.339267 0.018 Uiso 1 1 calc R U . . .
C36 C 0.72888(18) 0.59982(12) 0.26808(12) 0.0168(4) Uani 1 1 d . . . . .
H36A H 0.660171 0.582554 0.225923 0.020 Uiso 1 1 calc R U . . .
H36B H 0.790460 0.614941 0.244135 0.020 Uiso 1 1 calc R U . . .
C37 C 0.7710(2) 0.53154(13) 0.32499(13) 0.0220(4) Uani 1 1 d . . . . .
H37A H 0.794833 0.486433 0.297406 0.026 Uiso 1 1 calc R U . . .
H37B H 0.706622 0.513086 0.344806 0.026 Uiso 1 1 calc R U . . .
C38 C 0.8733(2) 0.55677(13) 0.39376(13) 0.0221(4) Uani 1 1 d . . . . .
H38A H 0.942010 0.566064 0.375071 0.026 Uiso 1 1 calc R U . . .
H38B H 0.892130 0.513131 0.432598 0.026 Uiso 1 1 calc R U . . .
C39 C 0.8463(2) 0.63290(13) 0.43298(14) 0.0227(5) Uani 1 1 d . . . . .
H39A H 0.786867 0.620798 0.459749 0.027 Uiso 1 1 calc R U . . .
H39B H 0.917312 0.650594 0.472930 0.027 Uiso 1 1 calc R U . . .
C40 C 0.8028(2) 0.70027(13) 0.37488(13) 0.0197(4) Uani 1 1 d . . . . .
H40A H 0.864784 0.716654 0.351785 0.024 Uiso 1 1 calc R U . . .
H40B H 0.781934 0.746901 0.401962 0.024 Uiso 1 1 calc R U . . .

loop_
_atom_site_aniso_label
_atom_site_aniso_U_11
_atom_site_aniso_U_22
_atom_site_aniso_U_33
_atom_site_aniso_U_23
_atom_site_aniso_U_13
_atom_site_aniso_U_12
Au1 0.01446(5) 0.00977(5) 0.01341(5) -0.00143(3) 0.00396(3) 0.00003(3)
Cl1 0.0301(3) 0.0140(2) 0.0231(2) -0.00689(18) 0.0073(2) -0.00169(19)
P1 0.0122(2) 0.0114(2) 0.0117(2) -0.00084(17) 0.00330(17) -0.00058(17)
P2 0.0131(2) 0.0090(2) 0.0113(2) -0.00034(17) 0.00357(17) -0.00005(17)
C1 0.0153(9) 0.0119(9) 0.0142(9) 0.0001(7) 0.0052(7) 0.0006(7)
C2 0.0128(10) 0.0126(10) 0.0165(10) -0.0011(7) 0.0052(8) -0.0012(7)
C3 0.0143(9) 0.0158(9) 0.0170(9) -0.0018(8) 0.0051(8) -0.0011(8)
C4 0.0192(10) 0.0191(10) 0.0195(10) -0.0064(8) 0.0055(8) -0.0035(8)
C5 0.0190(10) 0.0145(10) 0.0298(11) -0.0043(8) 0.0077(9) -0.0024(8)
C6 0.0183(10) 0.0129(9) 0.0268(11) 0.0030(8) 0.0069(8) -0.0009(8)
C7 0.0133(9) 0.0144(9) 0.0186(10) 0.0006(8) 0.0044(8) -0.0026(7)
C8 0.0267(11) 0.0203(10) 0.0135(9) -0.0021(8) 0.0044(8) -0.0022(9)
C9 0.0396(15) 0.0148(10) 0.0434(14) -0.0076(10) 0.0165(12) -0.0008(10)
C10 0.0236(11) 0.0187(10) 0.0179(10) 0.0041(8) 0.0075(8) -0.0028(8)
C11 0.0165(10) 0.0138(9) 0.0145(9) -0.0016(7) 0.0052(8) 0.0023(8)
C12 0.0182(10) 0.0172(10) 0.0169(9) -0.0010(8) 0.0027(8) -0.0008(8)
C13 0.0292(12) 0.0155(10) 0.0225(10) 0.0004(8) 0.0088(9) -0.0017(9)
C14 0.0283(12) 0.0198(10) 0.0175(10) 0.0040(8) 0.0064(9) 0.0084(9)
C15 0.0182(11) 0.0260(12) 0.0214(10) 0.0028(9) 0.0025(8) 0.0065(9)
C16 0.0175(10) 0.0182(10) 0.0206(10) 0.0011(8) 0.0051(8) 0.0001(8)
C17 0.0148(9) 0.0145(9) 0.0143(9) -0.0015(7) 0.0056(7) -0.0028(7)
C18 0.0169(10) 0.0170(9) 0.0168(9) -0.0009(8) 0.0059(8) 0.0004(8)
C19 0.0253(11) 0.0273(12) 0.0137(9) -0.0004(8) 0.0041(8) -0.0013(9)
C20 0.0282(12) 0.0260(12) 0.0178(10) -0.0085(9) 0.0093(9) -0.0020(10)
C21 0.0211(11) 0.0188(10) 0.0237(11) -0.0055(8) 0.0093(9) 0.0001(8)
C22 0.0159(10) 0.0170(10) 0.0187(10) -0.0014(8) 0.0046(8) 0.0002(8)
C23 0.0114(9) 0.0125(9) 0.0169(9) 0.0018(7) 0.0039(7) 0.0002(7)
C24 0.0166(10) 0.0150(9) 0.0187(9) -0.0017(8) 0.0054(8) -0.0010(8)
C25 0.0206(11) 0.0213(11) 0.0216(10) 0.0005(8) 0.0107(8) -0.0024(9)
C26 0.0156(10) 0.0154(9) 0.0275(11) 0.0019(9) 0.0053(9) -0.0014(8)
C27 0.0155(10) 0.0151(9) 0.0224(10) -0.0021(8) 0.0012(8) -0.0010(8)
C28 0.0156(10) 0.0172(10) 0.0157(9) -0.0004(8) 0.0032(8) 0.0005(8)
C29 0.0140(9) 0.0134(9) 0.0136(8) 0.0010(7) 0.0049(7) -0.0008(7)
C30 0.0208(10) 0.0141(9) 0.0141(9) 0.0017(7) 0.0059(8) -0.0003(8)
C31 0.0295(12) 0.0216(11) 0.0162(10) 0.0035(8) 0.0089(9) -0.0003(9)
C32 0.0302(12) 0.0259(12) 0.0242(11) 0.0055(9) 0.0167(10) -0.0022(9)
C33 0.0211(11) 0.0309(12) 0.0326(12) 0.0073(10) 0.0172(10) 0.0030(9)
C34 0.0142(10) 0.0223(10) 0.0218(10) 0.0046(8) 0.0070(8) 0.0003(8)
C35 0.0187(10) 0.0141(9) 0.0129(9) 0.0013(7) 0.0042(8) 0.0040(8)
C36 0.0181(10) 0.0124(9) 0.0198(10) -0.0006(8) 0.0054(8) 0.0027(8)
C37 0.0236(11) 0.0166(10) 0.0251(11) 0.0018(8) 0.0061(9) 0.0015(8)
C38 0.0198(11) 0.0190(10) 0.0251(11) 0.0062(8) 0.0027(9) 0.0031(8)
C39 0.0204(12) 0.0250(12) 0.0188(11) 0.0023(8) -0.0005(9) 0.0024(8)
C40 0.0192(10) 0.0186(10) 0.0190(10) -0.0015(8) 0.0016(8) -0.0004(8)

loop_
_atom_type_symbol
_atom_type_description
_atom_type_scat_dispersion_real
_atom_type_scat_dispersion_imag
_atom_type_scat_source
C C 0.0181 0.0091 'International Tables Vol C Tables 4.2.6.8 and 6.1.1.4'
H H 0.0000 0.0000 'International Tables Vol C Tables 4.2.6.8 and 6.1.1.4'
P P 0.2955 0.4335 'International Tables Vol C Tables 4.2.6.8 and 6.1.1.4'
Cl Cl 0.3639 0.7018 'International Tables Vol C Tables 4.2.6.8 and 6.1.1.4'
Au Au -4.4197 7.2980 'International Tables Vol C Tables 4.2.6.8 and 6.1.1.4'

loop_
_geom_angle_atom_site_label_1
_geom_angle_atom_site_label_2
_geom_angle_atom_site_label_3
_geom_angle
_geom_angle_site_symmetry_1
_geom_angle_site_symmetry_3
_geom_angle_publ_flag
P2 Au1 Cl1 175.937(19) . . ?
C1 P1 C23 109.42(9) . . ?
C1 P1 C17 115.70(10) . . ?
C23 P1 C17 104.53(9) . . ?
C1 P1 C11 118.73(9) . . ?
C23 P1 C11 103.88(9) . . ?
C17 P1 C11 103.08(9) . . ?
C1 P2 C29 112.69(9) . . ?
C1 P2 C35 104.09(9) . . ?
C29 P2 C35 104.61(9) . . ?
C1 P2 Au1 115.16(7) . . ?
C29 P2 Au1 109.27(6) . . ?
C35 P2 Au1 110.37(7) . . ?
C2 C1 P1 121.44(15) . . ?
C2 C1 P2 116.51(15) . . ?
P1 C1 P2 121.93(11) . . ?
C7 C2 C3 117.47(18) . . ?
C7 C2 C1 121.42(18) . . ?
C3 C2 C1 120.95(18) . . ?
C4 C3 C2 120.07(19) . . ?
C4 C3 C8 117.42(18) . . ?
C2 C3 C8 122.45(18) . . ?
C5 C4 C3 122.0(2) . . ?
C5 C4 H4 119.0 . . ?
C3 C4 H4 119.0 . . ?
C6 C5 C4 117.7(2) . . ?
C6 C5 C9 121.6(2) . . ?
C4 C5 C9 120.8(2) . . ?
C5 C6 C7 122.0(2) . . ?
C5 C6 H6 119.0 . . ?
C7 C6 H6 119.0 . . ?
C6 C7 C2 119.88(19) . . ?
C6 C7 C10 116.71(18) . . ?
C2 C7 C10 123.37(18) . . ?
C3 C8 H8A 109.5 . . ?
C3 C8 H8B 109.5 . . ?
H8A C8 H8B 109.5 . . ?
C3 C8 H8C 109.5 . . ?
H8A C8 H8C 109.5 . . ?
H8B C8 H8C 109.5 . . ?
C5 C9 H9A 109.5 . . ?
C5 C9 H9B 109.5 . . ?
H9A C9 H9B 109.5 . . ?
C5 C9 H9C 109.5 . . ?
H9A C9 H9C 109.5 . . ?
H9B C9 H9C 109.5 . . ?
C7 C10 H10A 109.5 . . ?
C7 C10 H10B 109.5 . . ?
H10A C10 H10B 109.5 . . ?
C7 C10 H10C 109.5 . . ?
H10A C10 H10C 109.5 . . ?
H10B C10 H10C 109.5 . . ?
C16 C11 C12 118.84(20) . . ?
C16 C11 P1 122.16(16) . . ?
C12 C11 P1 118.99(16) . . ?
C13 C12 C11 120.3(2) . . ?
C13 C12 H12 119.9 . . ?
C11 C12 H12 119.9 . . ?
C12 C13 C14 120.2(2) . . ?
C12 C13 H13 119.9 . . ?
C14 C13 H13 119.9 . . ?
C15 C14 C13 120.0(2) . . ?
C15 C14 H14 120.0 . . ?
C13 C14 H14 120.0 . . ?
C14 C15 C16 119.7(2) . . ?
C14 C15 H15 120.1 . . ?
C16 C15 H15 120.1 . . ?
C15 C16 C11 120.9(2) . . ?
C15 C16 H16 119.5 . . ?
C11 C16 H16 119.5 . . ?
C22 C17 C18 118.99(18) . . ?
C22 C17 P1 120.52(16) . . ?
C18 C17 P1 119.79(15) . . ?
C19 C18 C17 120.5(2) . . ?
C19 C18 H18 119.7 . . ?
C17 C18 H18 119.7 . . ?
C18 C19 C20 120.1(2) . . ?
C18 C19 H19 120.0 . . ?
C20 C19 H19 120.0 . . ?
C21 C20 C19 119.9(2) . . ?
C21 C20 H20 120.0 . . ?
C19 C20 H20 120.0 . . ?
C20 C21 C22 120.4(2) . . ?
C20 C21 H21 119.8 . . ?
C22 C21 H21 119.8 . . ?
C21 C22 C17 120.1(2) . . ?
C21 C22 H22 120.0 . . ?
C17 C22 H22 120.0 . . ?
C24 C23 C28 118.89(19) . . ?
C24 C23 P1 120.11(15) . . ?
C28 C23 P1 120.99(15) . . ?
C25 C24 C23 120.40(19) . . ?
C25 C24 H24 119.8 . . ?
C23 C24 H24 119.8 . . ?
C26 C25 C24 120.3(2) . . ?
C26 C25 H25 119.8 . . ?
C24 C25 H25 119.8 . . ?
C27 C26 C25 119.6(2) . . ?
C27 C26 H26 120.2 . . ?
C25 C26 H26 120.2 . . ?
C28 C27 C26 120.4(2) . . ?
C28 C27 H27 119.8 . . ?
C26 C27 H27 119.8 . . ?
C27 C28 C23 120.40(19) . . ?
C27 C28 H28 119.8 . . ?
C23 C28 H28 119.8 . . ?
C30 C29 C34 107.98(16) . . ?
C30 C29 P2 111.61(14) . . ?
C34 C29 P2 111.94(13) . . ?
C30 C29 H29 108.4 . . ?
C34 C29 H29 108.4 . . ?
P2 C29 H29 108.4 . . ?
C31 C30 C29 111.07(17) . . ?
C31 C30 H30A 109.4 . . ?
C29 C30 H30A 109.4 . . ?
C31 C30 H30B 109.4 . . ?
C29 C30 H30B 109.4 . . ?
H30A C30 H30B 108.0 . . ?
C32 C31 C30 111.64(18) . . ?
C32 C31 H31A 109.3 . . ?
C30 C31 H31A 109.3 . . ?
C32 C31 H31B 109.3 . . ?
C30 C31 H31B 109.3 . . ?
H31A C31 H31B 108.0 . . ?
C33 C32 C31 111.16(18) . . ?
C33 C32 H32A 109.4 . . ?
C31 C32 H32A 109.4 . . ?
C33 C32 H32B 109.4 . . ?
C31 C32 H32B 109.4 . . ?
H32A C32 H32B 108.0 . . ?
C32 C33 C34 111.50(19) . . ?
C32 C33 H33A 109.3 . . ?
C34 C33 H33A 109.3 . . ?
C32 C33 H33B 109.3 . . ?
C34 C33 H33B 109.3 . . ?
H33A C33 H33B 108.0 . . ?
C33 C34 C29 110.49(18) . . ?
C33 C34 H34A 109.6 . . ?
C29 C34 H34A 109.6 . . ?
C33 C34 H34B 109.6 . . ?
C29 C34 H34B 109.6 . . ?
H34A C34 H34B 108.1 . . ?
C40 C35 C36 110.08(17) . . ?
C40 C35 P2 115.57(15) . . ?
C36 C35 P2 116.38(14) . . ?
C40 C35 H35 104.4 . . ?
C36 C35 H35 104.4 . . ?
P2 C35 H35 104.4 . . ?
C37 C36 C35 110.21(17) . . ?
C37 C36 H36A 109.6 . . ?
C35 C36 H36A 109.6 . . ?
C37 C36 H36B 109.6 . . ?
C35 C36 H36B 109.6 . . ?
H36A C36 H36B 108.1 . . ?
C36 C37 C38 111.57(18) . . ?
C36 C37 H37A 109.3 . . ?
C38 C37 H37A 109.3 . . ?
C36 C37 H37B 109.3 . . ?
C38 C37 H37B 109.3 . . ?
H37A C37 H37B 108.0 . . ?
C37 C38 C39 111.75(19) . . ?
C37 C38 H38A 109.3 . . ?
C39 C38 H38A 109.3 . . ?
C37 C38 H38B 109.3 . . ?
C39 C38 H38B 109.3 . . ?
H38A C38 H38B 107.9 . . ?
C40 C39 C38 112.42(19) . . ?
C40 C39 H39A 109.1 . . ?
C38 C39 H39A 109.1 . . ?
C40 C39 H39B 109.1 . . ?
C38 C39 H39B 109.1 . . ?
H39A C39 H39B 107.9 . . ?
C39 C40 C35 109.60(18) . . ?
C39 C40 H40A 109.8 . . ?
C35 C40 H40A 109.8 . . ?
C39 C40 H40B 109.8 . . ?
C35 C40 H40B 109.8 . . ?
H40A C40 H40B 108.2 . . ?

loop_
_geom_bond_atom_site_label_1
_geom_bond_atom_site_label_2
_geom_bond_distance
_geom_bond_site_symmetry_2
_geom_bond_publ_flag
Au1 P2 2.2520(5) . ?
Au1 Cl1 2.3020(5) . ?
P1 C1 1.708(2) . ?
P1 C23 1.816(2) . ?
P1 C17 1.818(2) . ?
P1 C11 1.838(2) . ?
P2 C1 1.775(2) . ?
P2 C29 1.849(2) . ?
P2 C35 1.852(2) . ?
C1 C2 1.514(3) . ?
C2 C7 1.416(3) . ?
C2 C3 1.416(3) . ?
C3 C4 1.396(3) . ?
C3 C8 1.510(3) . ?
C4 C5 1.391(3) . ?
C4 H4 0.9500 . ?
C5 C6 1.385(3) . ?
C5 C9 1.508(3) . ?
C6 C7 1.401(3) . ?
C6 H6 0.9500 . ?
C7 C10 1.507(3) . ?
C8 H8A 0.9800 . ?
C8 H8B 0.9800 . ?
C8 H8C 0.9800 . ?
C9 H9A 0.9800 . ?
C9 H9B 0.9800 . ?
C9 H9C 0.9800 . ?
C10 H10A 0.9800 . ?
C10 H10B 0.9800 . ?
C10 H10C 0.9800 . ?
C11 C16 1.394(3) . ?
C11 C12 1.400(3) . ?
C12 C13 1.388(3) . ?
C12 H12 0.9500 . ?
C13 C14 1.392(3) . ?
C13 H13 0.9500 . ?
C14 C15 1.388(3) . ?
C14 H14 0.9500 . ?
C15 C16 1.390(3) . ?
C15 H15 0.9500 . ?
C16 H16 0.9500 . ?
C17 C22 1.395(3) . ?
C17 C18 1.401(3) . ?
C18 C19 1.380(3) . ?
C18 H18 0.9500 . ?
C19 C20 1.391(3) . ?
C19 H19 0.9500 . ?
C20 C21 1.380(3) . ?
C20 H20 0.9500 . ?
C21 C22 1.393(3) . ?
C21 H21 0.9500 . ?
C22 H22 0.9500 . ?
C23 C24 1.398(3) . ?
C23 C28 1.400(3) . ?
C24 C25 1.390(3) . ?
C24 H24 0.9500 . ?
C25 C26 1.390(3) . ?
C25 H25 0.9500 . ?
C26 C27 1.390(3) . ?
C26 H26 0.9500 . ?
C27 C28 1.388(3) . ?
C27 H27 0.9500 . ?
C28 H28 0.9500 . ?
C29 C30 1.535(3) . ?
C29 C34 1.545(3) . ?
C29 H29 1.0000 . ?
C30 C31 1.533(3) . ?
C30 H30A 0.9900 . ?
C30 H30B 0.9900 . ?
C31 C32 1.528(3) . ?
C31 H31A 0.9900 . ?
C31 H31B 0.9900 . ?
C32 C33 1.524(3) . ?
C32 H32A 0.9900 . ?
C32 H32B 0.9900 . ?
C33 C34 1.530(3) . ?
C33 H33A 0.9900 . ?
C33 H33B 0.9900 . ?
C34 H34A 0.9900 . ?
C34 H34B 0.9900 . ?
C35 C40 1.525(3) . ?
C35 C36 1.540(3) . ?
C35 H35 1.0000 . ?
C36 C37 1.520(3) . ?
C36 H36A 0.9900 . ?
C36 H36B 0.9900 . ?
C37 C38 1.531(3) . ?
C37 H37A 0.9900 . ?
C37 H37B 0.9900 . ?
C38 C39 1.536(3) . ?
C38 H38A 0.9900 . ?
C38 H38B 0.9900 . ?
C39 C40 1.524(3) . ?
C39 H39A 0.9900 . ?
C39 H39B 0.9900 . ?
C40 H40A 0.9900 . ?
C40 H40B 0.9900 . ?
